data_7005629
loop_
_publ_author_name
'Lipstman, Sophia'
'Muniappan, Sankar'
'George, Sumod'
'Goldberg, Israel'

_publ_section_title
;
 Framework coordination polymers of tetra(4-carboxyphenyl)porphyrin and
 lanthanide ions in crystalline solids.
;
_journal_issue 30
_journal_name_full 'Dalton transactions (Cambridge, England : 2003)'
_journal_page_first 3273
_journal_page_last 3281
_journal_paper_doi 10.1039/b703698a
_journal_year 2007
_chemical_formula_moiety 'C75 H45 Cu0.26 Eu2 N7 O15'
_chemical_formula_sum 'C75 H45 Cu0.26 Eu2 N7 O15'
_chemical_formula_weight 1604.62
_chemical_name_systematic
; 
 ? 
;
_space_group_IT_number 15
_symmetry_cell_setting monoclinic
_symmetry_space_group_name_Hall '-C 2yc'
_symmetry_space_group_name_H-M 'C 1 2/c 1'
_atom_sites_solution_hydrogens geom
_atom_sites_solution_primary direct
_atom_sites_solution_secondary difmap
_audit_creation_method SHELXL-97
_cell_angle_alpha 90.00
_cell_angle_beta 105.7945(8)
_cell_angle_gamma 90.00
_cell_formula_units_Z 8
_cell_length_a 21.5909(3)
_cell_length_b 24.0263(4)
_cell_length_c 31.1146(5)
_cell_measurement_reflns_used 14712
_cell_measurement_temperature 110(2)
_cell_measurement_theta_max 27.28
_cell_measurement_theta_min 1.58
_cell_volume 15531.3(4)
_computing_cell_refinement Denzo
_computing_data_collection 'Collect, Nonius B.V.'
_computing_data_reduction 'Denzo & Scalepack'
_computing_structure_refinement 'SHELXL-97 (Sheldrick, 1997)'
_computing_structure_solution SIR-97
_diffrn_ambient_temperature 110(2)
_diffrn_detector_area_resol_mean 12.8
_diffrn_measured_fraction_theta_full 0.988
_diffrn_measured_fraction_theta_max 0.988
_diffrn_measurement_device_type 'Nonius KappaCCD'
_diffrn_measurement_method '1 deg. \f scans'
_diffrn_radiation_monochromator graphite
_diffrn_radiation_source 'fine-focus sealed tube'
_diffrn_radiation_type MoK\a
_diffrn_radiation_wavelength 0.71073
_diffrn_reflns_av_R_equivalents 0.0520
_diffrn_reflns_av_sigmaI/netI 0.0702
_diffrn_reflns_limit_h_max 28
_diffrn_reflns_limit_h_min 0
_diffrn_reflns_limit_k_max 30
_diffrn_reflns_limit_k_min 0
_diffrn_reflns_limit_l_max 39
_diffrn_reflns_limit_l_min -40
_diffrn_reflns_number 52947
_diffrn_reflns_theta_full 27.87
_diffrn_reflns_theta_max 27.87
_diffrn_reflns_theta_min 1.58
_diffrn_standards_number 0
_exptl_absorpt_coefficient_mu 1.734
_exptl_absorpt_correction_T_max 0.8457
_exptl_absorpt_correction_T_min 0.6243
_exptl_absorpt_correction_type multi-scan
_exptl_absorpt_process_details 'Blessing, 1995'
_exptl_crystal_colour red
_exptl_crystal_density_diffrn 1.372
_exptl_crystal_density_method 'not measured'
_exptl_crystal_description prism
_exptl_crystal_F_000 6380
_exptl_crystal_size_max 0.30
_exptl_crystal_size_mid 0.20
_exptl_crystal_size_min 0.10
_refine_diff_density_max 1.918
_refine_diff_density_min -1.587
_refine_diff_density_rms 0.122
_refine_ls_extinction_method none
_refine_ls_goodness_of_fit_ref 1.003
_refine_ls_hydrogen_treatment constr
_refine_ls_matrix_type full
_refine_ls_number_parameters 907
_refine_ls_number_reflns 18311
_refine_ls_number_restraints 0
_refine_ls_restrained_S_all 1.003
_refine_ls_R_factor_all 0.0733
_refine_ls_R_factor_gt 0.0461
_refine_ls_shift/su_max 0.008
_refine_ls_shift/su_mean 0.000
_refine_ls_structure_factor_coef Fsqd
_refine_ls_weighting_details 'calc w=1/[\s^2^(Fo^2^)+(0.0636P)^2^+0.0000P] where P=(Fo^2^+2Fc^2^)/3'
_refine_ls_weighting_scheme calc
_refine_ls_wR_factor_gt 0.1095
_refine_ls_wR_factor_ref 0.1180
_reflns_number_gt 12582
_reflns_number_total 18311
_reflns_threshold_expression >2sigma(I)
_cod_data_source_file b703698a.txt
_cod_data_source_block Compound-8
_cod_original_sg_symbol_H-M C2/c
_cod_database_code 7005629

loop_
_symmetry_equiv_pos_as_xyz
'x, y, z'
'-x, y, -z+1/2'
'x+1/2, y+1/2, z'
'-x+1/2, y+1/2, -z+1/2'
'-x, -y, -z'
'x, -y, z-1/2'
'-x+1/2, -y+1/2, -z'
'x+1/2, -y+1/2, z-1/2'

loop_
_atom_site_label
_atom_site_type_symbol
_atom_site_fract_x
_atom_site_fract_y
_atom_site_fract_z
_atom_site_U_iso_or_equiv
_atom_site_adp_type
_atom_site_occupancy
_atom_site_symmetry_multiplicity
_atom_site_calc_flag
_atom_site_refinement_flags
_atom_site_disorder_assembly
_atom_site_disorder_group
Eu1 Eu 0.913776(10) 0.229188(8) 0.198660(6) 0.02304(6) Uani 1 1 d . . .
Eu2 Eu 0.824788(11) 0.309566(8) 0.087268(6) 0.02735(7) Uani 1 1 d . . .
C1 C 0.8243(2) 0.30742(16) 0.53066(13) 0.0281(9) Uani 1 1 d . . .
C2 C 0.8167(2) 0.33557(17) 0.48909(14) 0.0341(10) Uani 1 1 d . . .
H2 H 0.8077 0.3740 0.4835 0.041 Uiso 1 1 calc R . .
C3 C 0.8247(2) 0.29720(17) 0.45935(14) 0.0341(10) Uani 1 1 d . . .
H3 H 0.8232 0.3037 0.4290 0.041 Uiso 1 1 calc R . .
C4 C 0.8359(2) 0.24463(16) 0.48235(13) 0.0263(9) Uani 1 1 d . . .
C5 C 0.8540(2) 0.19467(16) 0.46511(13) 0.0273(9) Uani 1 1 d . . .
C6 C 0.8605(2) 0.14305(17) 0.48629(13) 0.0297(9) Uani 1 1 d . . .
C7 C 0.8764(2) 0.09158(18) 0.46904(14) 0.0379(11) Uani 1 1 d . . .
H7 H 0.8888 0.0868 0.4422 0.046 Uiso 1 1 calc R . .
C8 C 0.8707(3) 0.05100(18) 0.49745(14) 0.0433(12) Uani 1 1 d . . .
H8 H 0.8784 0.0125 0.4944 0.052 Uiso 1 1 calc R . .
C9 C 0.8510(2) 0.07676(17) 0.53335(14) 0.0341(10) Uani 1 1 d . . .
C10 C 0.8357(2) 0.04920(16) 0.56858(13) 0.0310(10) Uani 1 1 d . . .
C11 C 0.8174(2) 0.07494(15) 0.60352(13) 0.0270(9) Uani 1 1 d . . .
C12 C 0.7980(2) 0.04562(18) 0.63812(13) 0.0304(9) Uani 1 1 d . . .
H12 H 0.7926 0.0065 0.6400 0.037 Uiso 1 1 calc R . .
C13 C 0.7889(2) 0.08416(16) 0.66740(13) 0.0302(9) Uani 1 1 d . . .
H13 H 0.7757 0.0773 0.6937 0.036 Uiso 1 1 calc R . .
C14 C 0.80293(19) 0.13783(16) 0.65126(12) 0.0263(9) Uani 1 1 d . . .
C15 C 0.80862(19) 0.18802(16) 0.67522(13) 0.0266(9) Uani 1 1 d . . .
C16 C 0.82617(19) 0.23876(16) 0.65964(13) 0.0257(9) Uani 1 1 d . . .
C17 C 0.8390(2) 0.28915(17) 0.68435(14) 0.0326(10) Uani 1 1 d . . .
H17 H 0.8411 0.2936 0.7151 0.039 Uiso 1 1 calc R . .
C18 C 0.8477(2) 0.32974(18) 0.65630(14) 0.0332(10) Uani 1 1 d . . .
H18 H 0.8585 0.3675 0.6638 0.040 Uiso 1 1 calc R . .
C19 C 0.8376(2) 0.30486(16) 0.61312(14) 0.0285(9) Uani 1 1 d . . .
C20 C 0.8308(2) 0.33331(16) 0.57280(14) 0.0286(9) Uani 1 1 d . . .
N21 N 0.83239(16) 0.25076(13) 0.52513(11) 0.0264(8) Uani 1 1 d . . .
N22 N 0.84687(17) 0.13319(13) 0.52627(11) 0.0302(8) Uani 1 1 d . . .
N23 N 0.81866(16) 0.13067(13) 0.61138(10) 0.0270(8) Uani 1 1 d . . .
N24 N 0.82911(16) 0.24850(13) 0.61722(11) 0.0273(8) Uani 1 1 d . . .
C25 C 0.8711(2) 0.19846(16) 0.42151(12) 0.0257(9) Uani 1 1 d . . .
C26 C 0.8235(2) 0.20171(16) 0.38138(13) 0.0297(9) Uani 1 1 d . . .
H26 H 0.7794 0.1993 0.3810 0.036 Uiso 1 1 calc R . .
C27 C 0.8404(2) 0.20847(17) 0.34187(13) 0.0307(9) Uani 1 1 d . . .
H27 H 0.8077 0.2112 0.3145 0.037 Uiso 1 1 calc R . .
C28 C 0.9044(2) 0.21134(15) 0.34179(12) 0.0238(8) Uani 1 1 d . . .
C29 C 0.9514(2) 0.2053(2) 0.38118(14) 0.0395(11) Uani 1 1 d . . .
H29 H 0.9954 0.2054 0.3814 0.047 Uiso 1 1 calc R . .
C30 C 0.9340(2) 0.1991(2) 0.42118(14) 0.0462(13) Uani 1 1 d . . .
H30 H 0.9667 0.1953 0.4485 0.055 Uiso 1 1 calc R . .
C31 C 0.9216(2) 0.22126(15) 0.29960(13) 0.0270(9) Uani 1 1 d . . .
O32 O 0.87734(15) 0.22344(11) 0.26352(9) 0.0319(7) Uani 1 1 d . . .
O33 O 0.98061(15) 0.22695(11) 0.30058(9) 0.0327(7) Uani 1 1 d . . .
C34 C 0.8385(2) -0.01303(16) 0.57052(13) 0.0319(10) Uani 1 1 d . . .
C35 C 0.8932(2) -0.03965(17) 0.59662(15) 0.0396(11) Uani 1 1 d . . .
H35 H 0.9312 -0.0189 0.6093 0.048 Uiso 1 1 calc R . .
C36 C 0.8920(2) -0.09618(16) 0.60401(14) 0.0340(10) Uani 1 1 d . . .
H36 H 0.9290 -0.1139 0.6226 0.041 Uiso 1 1 calc R . .
C37 C 0.8376(2) -0.12744(17) 0.58469(12) 0.0285(10) Uani 1 1 d . . .
C38 C 0.7835(2) -0.10111(16) 0.55687(13) 0.0336(10) Uani 1 1 d . . .
H38 H 0.7464 -0.1223 0.5428 0.040 Uiso 1 1 calc R . .
C39 C 0.7842(2) -0.04469(17) 0.54988(13) 0.0373(11) Uani 1 1 d . . .
H39 H 0.7474 -0.0270 0.5309 0.045 Uiso 1 1 calc R . .
C40 C 0.8347(2) -0.18791(17) 0.59256(13) 0.0319(10) Uani 1 1 d . . .
O41 O 0.78593(16) -0.21484(12) 0.57285(10) 0.0379(7) Uani 1 1 d . . .
O42 O 0.88297(15) -0.21147(11) 0.61986(9) 0.0320(7) Uani 1 1 d . . .
C43 C 0.7897(2) 0.18675(15) 0.71798(13) 0.0256(9) Uani 1 1 d . . .
C44 C 0.7263(2) 0.17523(16) 0.71755(13) 0.0264(9) Uani 1 1 d . . .
H44 H 0.6959 0.1661 0.6901 0.032 Uiso 1 1 calc R . .
C45 C 0.7069(2) 0.17694(16) 0.75646(12) 0.0256(9) Uani 1 1 d . . .
H45 H 0.6635 0.1692 0.7557 0.031 Uiso 1 1 calc R . .
C46 C 0.7512(2) 0.19002(16) 0.79656(12) 0.0258(9) Uani 1 1 d . . .
C47 C 0.8150(2) 0.19834(18) 0.79797(14) 0.0324(10) Uani 1 1 d . . .
H47 H 0.8457 0.2048 0.8258 0.039 Uiso 1 1 calc R . .
C48 C 0.8351(2) 0.19726(17) 0.75854(14) 0.0336(10) Uani 1 1 d . . .
H48 H 0.8789 0.2036 0.7596 0.040 Uiso 1 1 calc R . .
C49 C 0.7295(2) 0.19682(15) 0.83813(13) 0.0247(9) Uani 1 1 d . . .
O50 O 0.66933(13) 0.20530(10) 0.83369(8) 0.0229(6) Uani 1 1 d . . .
O51 O 0.76844(14) 0.19433(11) 0.87614(9) 0.0301(6) Uani 1 1 d . . .
C52 C 0.8310(2) 0.39537(17) 0.57436(14) 0.0334(10) Uani 1 1 d . . .
C53 C 0.8768(2) 0.42612(18) 0.55984(15) 0.0413(11) Uani 1 1 d . . .
H53 H 0.9075 0.4073 0.5483 0.050 Uiso 1 1 calc R . .
C54 C 0.8776(3) 0.48342(19) 0.56227(17) 0.0515(14) Uani 1 1 d . . .
H54 H 0.9086 0.5040 0.5523 0.062 Uiso 1 1 calc R . .
C55 C 0.8326(3) 0.51134(19) 0.57935(16) 0.0472(13) Uani 1 1 d . . .
C56 C 0.7872(3) 0.48084(18) 0.59355(18) 0.0511(14) Uani 1 1 d . . .
H56 H 0.7565 0.4995 0.6051 0.061 Uiso 1 1 calc R . .
C57 C 0.7866(2) 0.42312(17) 0.59086(16) 0.0417(12) Uani 1 1 d . . .
H57 H 0.7552 0.4026 0.6005 0.050 Uiso 1 1 calc R . .
C58 C 0.8319(3) 0.57345(19) 0.58190(18) 0.0566(16) Uani 1 1 d . . .
O59 O 0.8067(2) 0.59678(13) 0.60965(13) 0.0727(13) Uani 1 1 d . . .
O60 O 0.8555(2) 0.60282(13) 0.55580(13) 0.0722(13) Uani 1 1 d . . .
Cu1 Cu 0.8317(2) 0.19023(16) 0.56940(14) 0.0374(10) Uani 0.13 1 d P . .
C61 C 1.0000 0.8733(2) 0.2500 0.0264(13) Uani 1 2 d S . .
C62 C 1.00199(19) 0.84578(15) 0.21024(13) 0.0253(9) Uani 1 1 d . . .
C63 C 1.0081(2) 0.87259(17) 0.17059(15) 0.0362(11) Uani 1 1 d . . .
H63 H 1.0075 0.9116 0.1654 0.043 Uiso 1 1 calc R . .
C64 C 1.0150(2) 0.83232(17) 0.14176(14) 0.0341(10) Uani 1 1 d . . .
H64 H 1.0205 0.8379 0.1128 0.041 Uiso 1 1 calc R . .
C65 C 1.0125(2) 0.77982(16) 0.16287(13) 0.0280(9) Uani 1 1 d . . .
C66 C 1.02096(19) 0.72818(16) 0.14455(13) 0.0266(9) Uani 1 1 d . . .
C67 C 1.0165(2) 0.67601(16) 0.16418(12) 0.0259(9) Uani 1 1 d . . .
C68 C 1.0195(2) 0.62308(16) 0.14278(13) 0.0293(9) Uani 1 1 d . . .
H68 H 1.0251 0.6173 0.1139 0.035 Uiso 1 1 calc R . .
C69 C 1.0126(2) 0.58314(16) 0.17208(13) 0.0317(10) Uani 1 1 d . . .
H69 H 1.0121 0.5441 0.1671 0.038 Uiso 1 1 calc R . .
C70 C 1.00614(19) 0.60993(15) 0.21147(13) 0.0255(9) Uani 1 1 d . . .
C71 C 1.0000 0.5834(2) 0.2500 0.0261(12) Uani 1 2 d S . .
N72 N 1.00355(16) 0.78881(13) 0.20461(11) 0.0251(7) Uani 1 1 d . . .
N73 N 1.00862(15) 0.66706(13) 0.20602(10) 0.0239(7) Uani 1 1 d . . .
C74 C 1.0000 0.9350(2) 0.2500 0.0260(12) Uani 1 2 d S . .
C75 C 0.9497(2) 0.96544(17) 0.22201(15) 0.0347(10) Uani 1 1 d . . .
H75 H 0.9147 0.9462 0.2026 0.042 Uiso 1 1 calc R . .
C76 C 0.9500(2) 1.02291(16) 0.22198(14) 0.0330(10) Uani 1 1 d . . .
H76 H 0.9154 1.0425 0.2024 0.040 Uiso 1 1 calc R . .
C77 C 1.0000 1.0522(2) 0.2500 0.0284(13) Uani 1 2 d S . .
C78 C 1.0000 1.1153(2) 0.2500 0.0308(13) Uani 1 2 d S . .
O79 O 1.04841(14) 1.13924(11) 0.27498(9) 0.0334(7) Uani 1 1 d . . .
C80 C 1.0366(2) 0.72670(15) 0.10056(13) 0.0275(9) Uani 1 1 d . . .
C81 C 1.0988(2) 0.7236(2) 0.09793(17) 0.0495(13) Uani 1 1 d . . .
H81 H 1.1326 0.7249 0.1249 0.059 Uiso 1 1 calc R . .
C82 C 1.1145(3) 0.7189(2) 0.05848(19) 0.0523(15) Uani 1 1 d . . .
H82 H 1.1583 0.7171 0.0581 0.063 Uiso 1 1 calc R . .
C83 C 1.0660(3) 0.7167(2) 0.01915(17) 0.0495(14) Uani 1 1 d . . .
C84 C 1.0044(3) 0.7197(3) 0.02129(17) 0.088(2) Uani 1 1 d . . .
H84 H 0.9704 0.7176 -0.0055 0.106 Uiso 1 1 calc R . .
C85 C 0.9902(3) 0.7257(3) 0.06140(17) 0.077(2) Uani 1 1 d . . .
H85 H 0.9465 0.7293 0.0616 0.093 Uiso 1 1 calc R . .
C86 C 1.0796(4) 0.7103(2) -0.0271(2) 0.073(2) Uani 1 1 d . . .
O87 O 1.0334(3) 0.6959(3) -0.05900(16) 0.149(3) Uani 1 1 d . . .
O88 O 1.1329(3) 0.71874(14) -0.02955(15) 0.0798(16) Uani 1 1 d . . .
C89 C 1.0000 0.5211(2) 0.2500 0.0252(12) Uani 1 2 d S . .
C90 C 0.9472(2) 0.49174(16) 0.22455(13) 0.0305(9) Uani 1 1 d . . .
H90 H 0.9109 0.5114 0.2070 0.037 Uiso 1 1 calc R . .
C91 C 0.9472(2) 0.43344(16) 0.22463(14) 0.0301(9) Uani 1 1 d . . .
H91 H 0.9108 0.4138 0.2072 0.036 Uiso 1 1 calc R . .
C92 C 1.0000 0.4042(2) 0.2500 0.0220(12) Uani 1 2 d S . .
C93 C 1.0000 0.3421(2) 0.2500 0.0234(12) Uani 1 2 d S . .
O94 O 0.95009(14) 0.31737(11) 0.22745(9) 0.0300(6) Uiso 1 1 d . . .
Cu2 Cu 0.5000 0.2268(3) 0.2500 0.141(3) Uani 0.26 2 d SP . .
O95 O 0.81429(14) 0.17436(11) 0.18012(9) 0.0296(6) Uani 1 1 d . . .
C96 C 0.7777(3) 0.1604(2) 0.20284(16) 0.0568(15) Uani 1 1 d . . .
H96 H 0.7885 0.1728 0.2330 0.068 Uiso 1 1 calc R . .
N97 N 0.7260(2) 0.13061(18) 0.18934(14) 0.0576(12) Uani 1 1 d . . .
C98 C 0.7057(3) 0.1092(3) 0.14534(18) 0.0739(19) Uani 1 1 d . . .
H98A H 0.7191 0.1345 0.1249 0.111 Uiso 1 1 calc R . .
H98B H 0.6587 0.1057 0.1363 0.111 Uiso 1 1 calc R . .
H98C H 0.7252 0.0725 0.1444 0.111 Uiso 1 1 calc R . .
C99 C 0.6836(3) 0.1184(3) 0.2187(2) 0.088(2) Uani 1 1 d . . .
H99A H 0.6775 0.0780 0.2199 0.132 Uiso 1 1 calc R . .
H99B H 0.6418 0.1364 0.2065 0.132 Uiso 1 1 calc R . .
H99C H 0.7036 0.1325 0.2488 0.132 Uiso 1 1 calc R . .
O100A O 0.7310(3) 0.3372(4) 0.0361(3) 0.040(3) Uiso 0.438(13) 1 d P . .
O100B O 0.7292(3) 0.3051(3) 0.0221(2) 0.047(2) Uiso 0.562(13) 1 d P . .
O101 O 0.93397(19) 0.3212(2) 0.13332(12) 0.0948(17) Uani 1 1 d . . .
H10A H 0.9424 0.3585 0.1473 0.114 Uiso 1 1 calc R . .
H10B H 0.9669 0.3115 0.1178 0.114 Uiso 1 1 calc R . .

loop_
_atom_site_aniso_label
_atom_site_aniso_U_11
_atom_site_aniso_U_22
_atom_site_aniso_U_33
_atom_site_aniso_U_23
_atom_site_aniso_U_13
_atom_site_aniso_U_12
Eu1 0.02717(12) 0.02001(11) 0.02018(11) -0.00373(8) 0.00344(8) 0.00229(8)
Eu2 0.04282(14) 0.02044(12) 0.01760(11) 0.00127(8) 0.00622(9) 0.00152(9)
C1 0.028(2) 0.025(2) 0.036(2) 0.0017(18) 0.0167(18) 0.0001(17)
C2 0.046(3) 0.024(2) 0.037(2) 0.005(2) 0.022(2) 0.0049(19)
C3 0.046(3) 0.032(2) 0.028(2) 0.003(2) 0.018(2) 0.002(2)
C4 0.031(2) 0.026(2) 0.027(2) 0.0023(18) 0.0166(18) 0.0017(17)
C5 0.037(3) 0.028(2) 0.022(2) 0.0021(17) 0.0171(18) 0.0028(18)
C6 0.038(3) 0.029(2) 0.027(2) 0.0012(18) 0.0180(18) 0.0056(19)
C7 0.060(3) 0.035(2) 0.027(2) 0.003(2) 0.025(2) 0.010(2)
C8 0.073(4) 0.028(2) 0.036(3) 0.000(2) 0.028(2) 0.016(2)
C9 0.054(3) 0.025(2) 0.031(2) -0.0027(19) 0.024(2) 0.007(2)
C10 0.046(3) 0.021(2) 0.027(2) 0.0029(18) 0.0122(19) 0.0036(19)
C11 0.041(3) 0.017(2) 0.024(2) 0.0012(17) 0.0114(18) 0.0046(17)
C12 0.037(3) 0.030(2) 0.026(2) 0.0054(18) 0.0109(18) 0.0009(19)
C13 0.039(3) 0.030(2) 0.026(2) 0.0044(18) 0.0155(19) -0.0010(19)
C14 0.029(2) 0.029(2) 0.024(2) -0.0007(17) 0.0119(17) 0.0018(17)
C15 0.025(2) 0.030(2) 0.027(2) 0.0004(18) 0.0111(17) 0.0019(17)
C16 0.025(2) 0.030(2) 0.028(2) -0.0083(18) 0.0153(17) -0.0033(17)
C17 0.034(3) 0.033(2) 0.034(2) -0.006(2) 0.0155(19) -0.0052(19)
C18 0.031(3) 0.035(2) 0.037(2) -0.011(2) 0.0145(19) -0.0026(19)
C19 0.027(2) 0.025(2) 0.037(2) -0.0103(19) 0.0159(18) -0.0030(17)
C20 0.032(2) 0.025(2) 0.035(2) -0.0010(19) 0.0178(18) 0.0007(17)
N21 0.031(2) 0.0202(17) 0.0340(19) -0.0047(15) 0.0195(16) 0.0002(14)
N22 0.041(2) 0.0273(19) 0.0285(19) 0.0066(15) 0.0194(16) 0.0020(16)
N23 0.034(2) 0.0250(18) 0.0258(18) -0.0001(14) 0.0141(15) 0.0030(15)
N24 0.032(2) 0.0253(18) 0.0298(18) 0.0012(15) 0.0171(15) 0.0000(14)
C25 0.034(2) 0.025(2) 0.022(2) 0.0014(17) 0.0133(17) 0.0038(17)
C26 0.028(2) 0.033(2) 0.034(2) 0.0091(19) 0.0182(19) -0.0001(18)
C27 0.030(2) 0.034(2) 0.027(2) 0.0042(19) 0.0070(18) -0.0035(19)
C28 0.034(2) 0.0193(19) 0.021(2) 0.0019(16) 0.0119(17) 0.0017(16)
C29 0.024(2) 0.067(3) 0.029(2) 0.009(2) 0.0100(18) 0.009(2)
C30 0.039(3) 0.084(4) 0.020(2) 0.003(2) 0.0137(19) 0.010(3)
C31 0.041(3) 0.016(2) 0.029(2) -0.0040(17) 0.019(2) -0.0012(17)
O32 0.0444(19) 0.0311(16) 0.0192(15) 0.0026(12) 0.0069(13) -0.0043(13)
O33 0.0426(19) 0.0315(16) 0.0327(16) -0.0036(13) 0.0250(14) -0.0054(13)
C34 0.052(3) 0.023(2) 0.024(2) 0.0007(18) 0.016(2) 0.003(2)
C35 0.043(3) 0.029(2) 0.047(3) -0.001(2) 0.013(2) -0.001(2)
C36 0.041(3) 0.026(2) 0.033(2) 0.0067(19) 0.008(2) 0.008(2)
C37 0.044(3) 0.030(2) 0.0150(19) -0.0010(17) 0.0138(18) 0.0096(19)
C38 0.046(3) 0.025(2) 0.029(2) -0.0035(19) 0.009(2) -0.003(2)
C39 0.051(3) 0.033(2) 0.025(2) 0.000(2) 0.005(2) 0.009(2)
C40 0.052(3) 0.026(2) 0.025(2) 0.0007(19) 0.023(2) 0.006(2)
O41 0.053(2) 0.0228(15) 0.0374(17) -0.0004(13) 0.0123(15) -0.0010(15)
O42 0.048(2) 0.0250(15) 0.0299(15) 0.0034(13) 0.0228(14) 0.0066(14)
C43 0.033(2) 0.023(2) 0.024(2) -0.0029(17) 0.0125(17) 0.0031(17)
C44 0.031(2) 0.024(2) 0.025(2) -0.0011(17) 0.0081(17) 0.0022(17)
C45 0.028(2) 0.027(2) 0.024(2) -0.0008(17) 0.0105(17) 0.0011(17)
C46 0.031(2) 0.027(2) 0.020(2) -0.0013(17) 0.0087(17) 0.0052(17)
C47 0.028(2) 0.045(3) 0.025(2) -0.0039(19) 0.0079(17) 0.0042(19)
C48 0.027(2) 0.043(3) 0.033(2) -0.004(2) 0.0116(18) 0.0029(19)
C49 0.036(3) 0.017(2) 0.023(2) 0.0006(16) 0.0100(18) 0.0021(17)
O50 0.0265(16) 0.0229(13) 0.0212(14) -0.0006(11) 0.0099(11) 0.0008(11)
O51 0.0333(17) 0.0366(17) 0.0209(14) 0.0018(12) 0.0080(12) 0.0037(13)
C52 0.042(3) 0.027(2) 0.038(2) -0.0009(19) 0.023(2) -0.0040(19)
C53 0.050(3) 0.032(2) 0.050(3) -0.010(2) 0.028(2) -0.008(2)
C54 0.074(4) 0.031(3) 0.065(3) -0.003(2) 0.045(3) -0.014(2)
C55 0.073(4) 0.026(2) 0.055(3) -0.002(2) 0.039(3) -0.004(2)
C56 0.070(4) 0.025(2) 0.072(4) -0.004(2) 0.043(3) 0.005(2)
C57 0.045(3) 0.028(2) 0.061(3) -0.001(2) 0.032(3) -0.006(2)
C58 0.098(5) 0.018(2) 0.072(4) -0.009(2) 0.055(4) -0.009(3)
O59 0.136(4) 0.0218(17) 0.090(3) -0.0076(18) 0.083(3) -0.006(2)
O60 0.131(4) 0.0258(18) 0.088(3) 0.0012(19) 0.079(3) -0.008(2)
Cu1 0.047(3) 0.031(2) 0.038(2) 0.0014(19) 0.018(2) -0.0010(19)
C61 0.023(3) 0.014(3) 0.041(3) 0.000 0.008(3) 0.000
C62 0.027(2) 0.019(2) 0.030(2) 0.0030(17) 0.0078(17) -0.0001(16)
C63 0.044(3) 0.021(2) 0.045(3) 0.007(2) 0.015(2) 0.0031(19)
C64 0.049(3) 0.028(2) 0.030(2) 0.0071(19) 0.019(2) 0.001(2)
C65 0.031(2) 0.023(2) 0.031(2) 0.0026(18) 0.0112(18) 0.0021(17)
C66 0.027(2) 0.030(2) 0.026(2) 0.0040(18) 0.0130(17) 0.0011(17)
C67 0.033(2) 0.026(2) 0.023(2) 0.0011(17) 0.0153(17) 0.0000(17)
C68 0.038(3) 0.026(2) 0.027(2) -0.0047(18) 0.0146(18) -0.0040(18)
C69 0.049(3) 0.018(2) 0.034(2) -0.0056(18) 0.019(2) -0.0004(18)
C70 0.032(2) 0.0165(19) 0.030(2) 0.0012(17) 0.0120(17) 0.0024(16)
C71 0.034(3) 0.019(3) 0.027(3) 0.000 0.010(2) 0.000
N72 0.0251(19) 0.0200(16) 0.0324(19) -0.0029(14) 0.0117(15) -0.0021(14)
N73 0.0277(19) 0.0241(17) 0.0242(17) 0.0013(14) 0.0141(14) 0.0007(14)
C74 0.025(3) 0.022(3) 0.031(3) 0.000 0.007(2) 0.000
C75 0.030(3) 0.023(2) 0.045(3) 0.0004(19) 0.001(2) -0.0043(18)
C76 0.031(3) 0.021(2) 0.041(3) 0.0013(19) 0.0001(19) 0.0059(18)
C77 0.029(3) 0.021(3) 0.030(3) 0.000 0.001(2) 0.000
C78 0.031(4) 0.027(3) 0.033(3) 0.000 0.007(3) 0.000
O79 0.0323(17) 0.0183(14) 0.0426(17) -0.0022(13) -0.0019(13) -0.0026(12)
C80 0.036(2) 0.021(2) 0.031(2) 0.0046(17) 0.0176(19) -0.0021(17)
C81 0.037(3) 0.068(3) 0.047(3) -0.030(3) 0.018(2) -0.021(2)
C82 0.058(4) 0.048(3) 0.068(4) -0.026(3) 0.047(3) -0.020(3)
C83 0.077(4) 0.040(3) 0.046(3) 0.013(2) 0.042(3) 0.013(3)
C84 0.065(4) 0.181(8) 0.020(3) 0.017(3) 0.015(3) 0.037(5)
C85 0.040(3) 0.164(7) 0.031(3) 0.018(3) 0.013(2) 0.031(4)
C86 0.130(7) 0.042(3) 0.072(5) 0.024(3) 0.070(5) 0.032(4)
O87 0.146(6) 0.272(9) 0.033(3) 0.012(4) 0.033(3) 0.076(6)
O88 0.145(5) 0.038(2) 0.097(3) 0.005(2) 0.102(3) 0.008(2)
C89 0.032(3) 0.017(3) 0.027(3) 0.000 0.010(2) 0.000
C90 0.033(3) 0.023(2) 0.034(2) 0.0059(18) 0.0068(19) 0.0060(18)
C91 0.031(2) 0.022(2) 0.036(2) 0.0006(18) 0.0079(19) -0.0038(17)
C92 0.023(3) 0.019(3) 0.028(3) 0.000 0.012(2) 0.000
C93 0.025(3) 0.020(3) 0.030(3) 0.000 0.016(2) 0.000
Cu2 0.143(7) 0.116(5) 0.166(7) 0.000 0.049(5) 0.000
O95 0.0366(18) 0.0280(15) 0.0250(15) 0.0035(12) 0.0096(13) -0.0020(13)
C96 0.056(4) 0.076(4) 0.036(3) -0.002(3) 0.008(2) -0.030(3)
N97 0.064(3) 0.065(3) 0.051(3) -0.012(2) 0.029(2) -0.032(2)
C98 0.058(4) 0.109(5) 0.063(4) -0.028(4) 0.030(3) -0.035(4)
C99 0.079(5) 0.115(6) 0.082(5) -0.014(4) 0.044(4) -0.043(4)
O101 0.053(3) 0.191(5) 0.043(2) -0.037(3) 0.0185(19) -0.043(3)

loop_
_atom_type_symbol
_atom_type_description
_atom_type_scat_dispersion_real
_atom_type_scat_dispersion_imag
_atom_type_scat_source
C C 0.0033 0.0016 'International Tables Vol C Tables 4.2.6.8 and 6.1.1.4'
H H 0.0000 0.0000 'International Tables Vol C Tables 4.2.6.8 and 6.1.1.4'
N N 0.0061 0.0033 'International Tables Vol C Tables 4.2.6.8 and 6.1.1.4'
O O 0.0106 0.0060 'International Tables Vol C Tables 4.2.6.8 and 6.1.1.4'
Eu Eu -0.1578 3.6682 'International Tables Vol C Tables 4.2.6.8 and 6.1.1.4'
Cu Cu 0.3201 1.2651 'International Tables Vol C Tables 4.2.6.8 and 6.1.1.4'

loop_
_geom_angle_atom_site_label_1
_geom_angle_atom_site_label_2
_geom_angle_atom_site_label_3
_geom_angle
_geom_angle_site_symmetry_1
_geom_angle_site_symmetry_3
_geom_angle_publ_flag
O33 Eu1 O94 77.76(10) 2_755 . ?
O33 Eu1 O32 123.78(10) 2_755 . ?
O94 Eu1 O32 83.17(9) . . ?
O33 Eu1 O79 74.07(10) 2_755 2_745 ?
O94 Eu1 O79 129.85(10) . 2_745 ?
O32 Eu1 O79 79.33(10) . 2_745 ?
O33 Eu1 O50 130.89(9) 2_755 7_656 ?
O94 Eu1 O50 72.64(9) . 7_656 ?
O32 Eu1 O50 90.69(9) . 7_656 ?
O79 Eu1 O50 153.04(9) 2_745 7_656 ?
O33 Eu1 O42 90.27(10) 2_755 6 ?
O94 Eu1 O42 121.39(9) . 6 ?
O32 Eu1 O42 143.09(10) . 6 ?
O79 Eu1 O42 99.50(9) 2_745 6 ?
O50 Eu1 O42 73.68(9) 7_656 6 ?
O33 Eu1 O95 143.28(9) 2_755 . ?
O94 Eu1 O95 138.96(9) . . ?
O32 Eu1 O95 72.26(9) . . ?
O79 Eu1 O95 77.83(9) 2_745 . ?
O50 Eu1 O95 75.28(9) 7_656 . ?
O42 Eu1 O95 71.49(9) 6 . ?
O33 Eu1 O33 78.65(8) 2_755 . ?
O94 Eu1 O33 67.20(8) . . ?
O32 Eu1 O33 45.31(9) . . ?
O79 Eu1 O33 67.13(8) 2_745 . ?
O50 Eu1 O33 121.84(8) 7_656 . ?
O42 Eu1 O33 164.45(9) 6 . ?
O95 Eu1 O33 111.40(8) . . ?
O33 Eu1 C31 102.12(11) 2_755 . ?
O94 Eu1 C31 75.47(9) . . ?
O32 Eu1 C31 21.68(11) . . ?
O79 Eu1 C31 71.10(10) 2_745 . ?
O50 Eu1 C31 107.09(9) 7_656 . ?
O42 Eu1 C31 161.29(10) 6 . ?
O95 Eu1 C31 90.45(10) . . ?
O33 Eu1 C31 23.68(9) . . ?
O33 Eu1 O101 72.87(10) 2_755 . ?
O94 Eu1 O101 61.13(10) . . ?
O32 Eu1 O101 137.57(11) . . ?
O79 Eu1 O101 140.83(11) 2_745 . ?
O50 Eu1 O101 58.70(10) 7_656 . ?
O42 Eu1 O101 60.49(10) 6 . ?
O95 Eu1 O101 119.83(9) . . ?
O33 Eu1 O101 124.76(9) . . ?
C31 Eu1 O101 136.50(10) . . ?
O33 Eu1 Eu2 105.41(7) 2_755 . ?
O94 Eu1 Eu2 85.77(7) . . ?
O32 Eu1 Eu2 125.39(7) . . ?
O79 Eu1 Eu2 141.43(7) 2_745 . ?
O50 Eu1 Eu2 35.39(6) 7_656 . ?
O42 Eu1 Eu2 42.36(7) 6 . ?
O95 Eu1 Eu2 82.60(6) . . ?
O33 Eu1 Eu2 151.43(5) . . ?
C31 Eu1 Eu2 142.35(7) . . ?
O101 Eu1 Eu2 37.46(7) . . ?
O33 Eu1 Eu1 46.57(7) 2_755 2_755 ?
O94 Eu1 Eu1 64.84(7) . 2_755 ?
O32 Eu1 Eu1 77.42(7) . 2_755 ?
O79 Eu1 Eu1 65.59(7) 2_745 2_755 ?
O50 Eu1 Eu1 136.79(6) 7_656 2_755 ?
O42 Eu1 Eu1 136.10(7) 6 2_755 ?
O95 Eu1 Eu1 135.94(6) . 2_755 ?
O33 Eu1 Eu1 32.12(5) . 2_755 ?
C31 Eu1 Eu1 55.75(8) . 2_755 ?
O101 Eu1 Eu1 104.14(7) . 2_755 ?
Eu2 Eu1 Eu1 141.452(6) . 2_755 ?
O100A Eu2 O88 90.4(2) . 5_765 ?
O100A Eu2 O59 75.5(3) . 6_565 ?
O88 Eu2 O59 128.47(11) 5_765 6_565 ?
O100A Eu2 O101 155.0(2) . . ?
O88 Eu2 O101 88.09(17) 5_765 . ?
O59 Eu2 O101 85.96(17) 6_565 . ?
O100A Eu2 O41 87.0(2) . 6 ?
O88 Eu2 O41 76.81(12) 5_765 6 ?
O59 Eu2 O41 148.39(12) 6_565 6 ?
O101 Eu2 O41 116.79(16) . 6 ?
O100A Eu2 O50 121.97(19) . 7_656 ?
O88 Eu2 O50 143.77(13) 5_765 7_656 ?
O59 Eu2 O50 79.36(10) 6_565 7_656 ?
O101 Eu2 O50 69.32(11) . 7_656 ?
O41 Eu2 O50 88.27(9) 6 7_656 ?
O88 Eu2 O100B 76.7(2) 5_765 . ?
O59 Eu2 O100B 96.5(2) 6_565 . ?
O101 Eu2 O100B 162.35(16) . . ?
O41 Eu2 O100B 68.74(19) 6 . ?
O50 Eu2 O100B 128.32(15) 7_656 . ?
O100A Eu2 O60 76.2(2) . 6_565 ?
O88 Eu2 O60 74.98(11) 5_765 6_565 ?
O59 Eu2 O60 53.62(10) 6_565 6_565 ?
O101 Eu2 O60 79.28(17) . 6_565 ?
O41 Eu2 O60 146.89(11) 6 6_565 ?
O50 Eu2 O60 124.84(11) 7_656 6_565 ?
O100B Eu2 O60 88.08(19) . 6_565 ?
O100A Eu2 O51 70.71(18) . 7_656 ?
O88 Eu2 O51 148.29(15) 5_765 7_656 ?
O59 Eu2 O51 72.48(10) 6_565 7_656 ?
O101 Eu2 O51 119.76(10) . 7_656 ?
O41 Eu2 O51 76.97(9) 6 7_656 ?
O50 Eu2 O51 51.97(9) 7_656 7_656 ?
O100B Eu2 O51 77.41(15) . 7_656 ?
O60 Eu2 O51 122.01(10) 6_565 7_656 ?
O100A Eu2 O42 137.2(2) . 6 ?
O88 Eu2 O42 78.27(11) 5_765 6 ?
O59 Eu2 O42 142.15(12) 6_565 6 ?
O101 Eu2 O42 66.71(15) . 6 ?
O41 Eu2 O42 50.22(10) 6 6 ?
O50 Eu2 O42 67.01(8) 7_656 6 ?
O100B Eu2 O42 117.63(19) . 6 ?
O60 Eu2 O42 137.00(11) 6_565 6 ?
O51 Eu2 O42 98.09(8) 7_656 6 ?
O100A Eu2 C58 74.0(3) . 6_565 ?
O88 Eu2 C58 101.90(13) 5_765 6_565 ?
O59 Eu2 C58 26.63(11) 6_565 6_565 ?
O101 Eu2 C58 81.94(19) . 6_565 ?
O41 Eu2 C58 160.98(15) 6 6_565 ?
O50 Eu2 C58 102.44(12) 7_656 6_565 ?
O100B Eu2 C58 92.4(2) . 6_565 ?
O60 Eu2 C58 26.99(11) 6_565 6_565 ?
O51 Eu2 C58 97.14(12) 7_656 6_565 ?
O42 Eu2 C58 148.64(15) 6 6_565 ?
O100A Eu2 C49 95.6(2) . 7_656 ?
O88 Eu2 C49 159.95(11) 5_765 7_656 ?
O59 Eu2 C49 71.58(10) 6_565 7_656 ?
O101 Eu2 C49 94.22(12) . 7_656 ?
O41 Eu2 C49 84.42(10) 6 7_656 ?
O50 Eu2 C49 26.41(10) 7_656 7_656 ?
O100B Eu2 C49 103.15(16) . 7_656 ?
O60 Eu2 C49 125.03(10) 6_565 7_656 ?
O51 Eu2 C49 25.83(10) 7_656 7_656 ?
O42 Eu2 C49 84.35(9) 6 7_656 ?
C58 Eu2 C49 98.15(12) 6_565 7_656 ?
N21 C1 C20 123.9(4) . . ?
N21 C1 C2 109.8(3) . . ?
C20 C1 C2 125.8(4) . . ?
C3 C2 C1 107.0(4) . . ?
C3 C2 H2 126.5 . . ?
C1 C2 H2 126.5 . . ?
C2 C3 C4 107.1(4) . . ?
C2 C3 H3 126.5 . . ?
C4 C3 H3 126.5 . . ?
N21 C4 C5 123.9(3) . . ?
N21 C4 C3 110.2(3) . . ?
C5 C4 C3 125.7(3) . . ?
C6 C5 C4 125.4(3) . . ?
C6 C5 C25 117.6(3) . . ?
C4 C5 C25 116.9(3) . . ?
N22 C6 C5 124.2(3) . . ?
N22 C6 C7 108.9(3) . . ?
C5 C6 C7 126.7(3) . . ?
C8 C7 C6 107.9(3) . . ?
C8 C7 H7 126.1 . . ?
C6 C7 H7 126.1 . . ?
C7 C8 C9 107.3(4) . . ?
C7 C8 H8 126.3 . . ?
C9 C8 H8 126.3 . . ?
N22 C9 C10 125.2(3) . . ?
N22 C9 C8 108.7(3) . . ?
C10 C9 C8 126.1(4) . . ?
C11 C10 C9 125.3(4) . . ?
C11 C10 C34 115.3(3) . . ?
C9 C10 C34 119.3(3) . . ?
N23 C11 C10 125.5(4) . . ?
N23 C11 C12 110.0(3) . . ?
C10 C11 C12 124.5(4) . . ?
C13 C12 C11 107.1(4) . . ?
C13 C12 H12 126.4 . . ?
C11 C12 H12 126.4 . . ?
C12 C13 C14 107.1(3) . . ?
C12 C13 H13 126.4 . . ?
C14 C13 H13 126.4 . . ?
N23 C14 C15 125.1(3) . . ?
N23 C14 C13 109.1(3) . . ?
C15 C14 C13 125.3(3) . . ?
C16 C15 C14 123.8(3) . . ?
C16 C15 C43 119.4(3) . . ?
C14 C15 C43 116.7(3) . . ?
N24 C16 C15 125.0(3) . . ?
N24 C16 C17 109.0(3) . . ?
C15 C16 C17 125.8(3) . . ?
C18 C17 C16 107.8(4) . . ?
C18 C17 H17 126.1 . . ?
C16 C17 H17 126.1 . . ?
C17 C18 C19 106.9(4) . . ?
C17 C18 H18 126.5 . . ?
C19 C18 H18 126.5 . . ?
N24 C19 C20 125.4(4) . . ?
N24 C19 C18 108.3(3) . . ?
C20 C19 C18 126.0(4) . . ?
C19 C20 C1 124.9(4) . . ?
C19 C20 C52 117.4(3) . . ?
C1 C20 C52 117.7(3) . . ?
C4 N21 C1 105.6(3) . . ?
C4 N21 Cu1 127.3(3) . . ?
C1 N21 Cu1 126.9(3) . . ?
C9 N22 C6 107.2(3) . . ?
C9 N22 Cu1 125.6(3) . . ?
C6 N22 Cu1 127.0(3) . . ?
C11 N23 C14 106.6(3) . . ?
C11 N23 Cu1 125.7(3) . . ?
C14 N23 Cu1 127.4(3) . . ?
C16 N24 C19 107.6(3) . . ?
C16 N24 Cu1 127.1(3) . . ?
C19 N24 Cu1 124.9(3) . . ?
C30 C25 C26 119.3(4) . . ?
C30 C25 C5 119.9(4) . . ?
C26 C25 C5 120.8(4) . . ?
C27 C26 C25 119.7(4) . . ?
C27 C26 H26 120.1 . . ?
C25 C26 H26 120.1 . . ?
C28 C27 C26 120.8(4) . . ?
C28 C27 H27 119.6 . . ?
C26 C27 H27 119.6 . . ?
C29 C28 C27 119.3(4) . . ?
C29 C28 C31 120.6(4) . . ?
C27 C28 C31 120.1(4) . . ?
C28 C29 C30 119.6(4) . . ?
C28 C29 H29 120.2 . . ?
C30 C29 H29 120.2 . . ?
C25 C30 C29 121.1(4) . . ?
C25 C30 H30 119.5 . . ?
C29 C30 H30 119.5 . . ?
O32 C31 O33 121.8(3) . . ?
O32 C31 C28 119.0(4) . . ?
O33 C31 C28 119.2(4) . . ?
O32 C31 Eu1 43.76(18) . . ?
O33 C31 Eu1 78.2(2) . . ?
C28 C31 Eu1 162.0(3) . . ?
C31 O32 Eu1 114.6(3) . . ?
C31 O33 Eu1 175.1(2) . 2_755 ?
C31 O33 Eu1 78.1(2) . . ?
Eu1 O33 Eu1 101.30(8) 2_755 . ?
C39 C34 C35 119.3(4) . . ?
C39 C34 C10 120.3(4) . . ?
C35 C34 C10 120.0(4) . . ?
C36 C35 C34 119.9(4) . . ?
C36 C35 H35 120.1 . . ?
C34 C35 H35 120.1 . . ?
C35 C36 C37 120.9(4) . . ?
C35 C36 H36 119.6 . . ?
C37 C36 H36 119.6 . . ?
C36 C37 C38 119.2(4) . . ?
C36 C37 C40 122.0(4) . . ?
C38 C37 C40 118.7(4) . . ?
C39 C38 C37 120.1(4) . . ?
C39 C38 H38 120.0 . . ?
C37 C38 H38 120.0 . . ?
C38 C39 C34 120.5(4) . . ?
C38 C39 H39 119.8 . . ?
C34 C39 H39 119.8 . . ?
O41 C40 O42 121.5(4) . . ?
O41 C40 C37 119.8(4) . . ?
O42 C40 C37 118.7(4) . . ?
O41 C40 Eu2 54.2(2) . 6_556 ?
O42 C40 Eu2 68.3(2) . 6_556 ?
C37 C40 Eu2 167.6(3) . 6_556 ?
C40 O41 Eu2 101.1(3) . 6_556 ?
C40 O42 Eu1 134.8(2) . 6_556 ?
C40 O42 Eu2 85.8(2) . 6_556 ?
Eu1 O42 Eu2 101.42(9) 6_556 6_556 ?
C44 C43 C48 119.4(3) . . ?
C44 C43 C15 120.1(4) . . ?
C48 C43 C15 120.5(4) . . ?
C45 C44 C43 121.0(4) . . ?
C45 C44 H44 119.5 . . ?
C43 C44 H44 119.5 . . ?
C44 C45 C46 119.7(4) . . ?
C44 C45 H45 120.2 . . ?
C46 C45 H45 120.2 . . ?
C47 C46 C45 119.9(3) . . ?
C47 C46 C49 120.0(4) . . ?
C45 C46 C49 120.0(4) . . ?
C46 C47 C48 120.7(4) . . ?
C46 C47 H47 119.6 . . ?
C48 C47 H47 119.6 . . ?
C43 C48 C47 119.0(4) . . ?
C43 C48 H48 120.5 . . ?
C47 C48 H48 120.5 . . ?
O51 C49 O50 120.6(3) . . ?
O51 C49 C46 121.5(4) . . ?
O50 C49 C46 117.9(3) . . ?
O51 C49 Eu2 63.4(2) . 7_656 ?
O50 C49 Eu2 58.19(18) . 7_656 ?
C46 C49 Eu2 169.2(3) . 7_656 ?
C49 O50 Eu1 140.4(2) . 7_656 ?
C49 O50 Eu2 95.4(2) . 7_656 ?
Eu1 O50 Eu2 110.22(9) 7_656 7_656 ?
C49 O51 Eu2 90.8(2) . 7_656 ?
C57 C52 C53 119.3(4) . . ?
C57 C52 C20 120.0(4) . . ?
C53 C52 C20 120.8(4) . . ?
C54 C53 C52 120.4(4) . . ?
C54 C53 H53 119.8 . . ?
C52 C53 H53 119.8 . . ?
C53 C54 C55 120.1(4) . . ?
C53 C54 H54 120.0 . . ?
C55 C54 H54 120.0 . . ?
C56 C55 C54 119.4(4) . . ?
C56 C55 C58 119.4(4) . . ?
C54 C55 C58 121.2(4) . . ?
C57 C56 C55 120.3(4) . . ?
C57 C56 H56 119.9 . . ?
C55 C56 H56 119.9 . . ?
C52 C57 C56 120.6(4) . . ?
C52 C57 H57 119.7 . . ?
C56 C57 H57 119.7 . . ?
O59 C58 O60 120.4(4) . . ?
O59 C58 C55 119.3(4) . . ?
O60 C58 C55 120.3(4) . . ?
O59 C58 Eu2 58.7(2) . 6_566 ?
O60 C58 Eu2 61.7(2) . 6_566 ?
C55 C58 Eu2 177.4(4) . 6_566 ?
C58 O59 Eu2 94.7(3) . 6_566 ?
C58 O60 Eu2 91.3(3) . 6_566 ?
N21 Cu1 N22 90.2(2) . . ?
N21 Cu1 N23 172.6(3) . . ?
N22 Cu1 N23 91.5(2) . . ?
N21 Cu1 N24 90.6(2) . . ?
N22 Cu1 N24 172.4(3) . . ?
N23 Cu1 N24 88.7(2) . . ?
C62 C61 C62 124.2(5) 2_755 . ?
C62 C61 C74 117.9(2) 2_755 . ?
C62 C61 C74 117.9(2) . . ?
N72 C62 C61 125.6(4) . . ?
N72 C62 C63 109.0(3) . . ?
C61 C62 C63 125.2(4) . . ?
C64 C63 C62 107.6(4) . . ?
C64 C63 H63 126.2 . . ?
C62 C63 H63 126.2 . . ?
C63 C64 C65 107.5(4) . . ?
C63 C64 H64 126.2 . . ?
C65 C64 H64 126.2 . . ?
N72 C65 C66 126.1(3) . . ?
N72 C65 C64 109.1(3) . . ?
C66 C65 C64 124.8(4) . . ?
C65 C66 C67 125.5(3) . . ?
C65 C66 C80 118.7(3) . . ?
C67 C66 C80 115.7(3) . . ?
N73 C67 C66 126.2(3) . . ?
N73 C67 C68 109.3(3) . . ?
C66 C67 C68 124.5(3) . . ?
C69 C68 C67 106.6(3) . . ?
C69 C68 H68 126.7 . . ?
C67 C68 H68 126.7 . . ?
C68 C69 C70 108.2(3) . . ?
C68 C69 H69 125.9 . . ?
C70 C69 H69 125.9 . . ?
N73 C70 C71 124.9(4) . . ?
N73 C70 C69 109.1(3) . . ?
C71 C70 C69 126.0(4) . . ?
C70 C71 C70 125.7(5) . 2_755 ?
C70 C71 C89 117.1(2) . . ?
C70 C71 C89 117.1(2) 2_755 . ?
C65 N72 C62 106.8(3) . . ?
C65 N72 Cu2 124.8(3) . 3 ?
C62 N72 Cu2 128.3(3) . 3 ?
C67 N73 C70 106.8(3) . . ?
C67 N73 Cu2 125.9(3) . 3 ?
C70 N73 Cu2 127.3(3) . 3 ?
C75 C74 C75 117.0(5) 2_755 . ?
C75 C74 C61 121.5(3) 2_755 . ?
C75 C74 C61 121.5(3) . . ?
C76 C75 C74 121.3(4) . . ?
C76 C75 H75 119.3 . . ?
C74 C75 H75 119.3 . . ?
C77 C76 C75 120.8(4) . . ?
C77 C76 H76 119.6 . . ?
C75 C76 H76 119.6 . . ?
C76 C77 C76 118.7(5) . 2_755 ?
C76 C77 C78 120.7(3) . . ?
C76 C77 C78 120.7(3) 2_755 . ?
O79 C78 O79 125.7(5) . 2_755 ?
O79 C78 C77 117.2(3) . . ?
O79 C78 C77 117.2(3) 2_755 . ?
C78 O79 Eu1 141.1(3) . 2_765 ?
C85 C80 C81 116.3(4) . . ?
C85 C80 C66 121.9(4) . . ?
C81 C80 C66 121.7(4) . . ?
C80 C81 C82 123.1(5) . . ?
C80 C81 H81 118.4 . . ?
C82 C81 H81 118.4 . . ?
C81 C82 C83 119.2(5) . . ?
C81 C82 H82 120.4 . . ?
C83 C82 H82 120.4 . . ?
C84 C83 C82 118.3(4) . . ?
C84 C83 C86 119.2(6) . . ?
C82 C83 C86 122.5(6) . . ?
C83 C84 C85 121.1(6) . . ?
C83 C84 H84 119.4 . . ?
C85 C84 H84 119.4 . . ?
C80 C85 C84 121.9(5) . . ?
C80 C85 H85 119.0 . . ?
C84 C85 H85 119.0 . . ?
O88 C86 O87 124.9(6) . . ?
O88 C86 C83 118.2(8) . . ?
O87 C86 C83 116.9(7) . . ?
O88 C86 Eu2 36.3(3) . 5_765 ?
O87 C86 Eu2 89.8(4) . 5_765 ?
C83 C86 Eu2 151.4(5) . 5_765 ?
C86 O88 Eu2 126.1(5) . 5_765 ?
C90 C89 C90 119.0(5) 2_755 . ?
C90 C89 C71 120.5(2) 2_755 . ?
C90 C89 C71 120.5(2) . . ?
C89 C90 C91 120.5(4) . . ?
C89 C90 H90 119.8 . . ?
C91 C90 H90 119.8 . . ?
C92 C91 C90 120.4(4) . . ?
C92 C91 H91 119.8 . . ?
C90 C91 H91 119.8 . . ?
C91 C92 C91 119.2(5) 2_755 . ?
C91 C92 C93 120.4(2) 2_755 . ?
C91 C92 C93 120.4(2) . . ?
O94 C93 O94 123.9(5) 2_755 . ?
O94 C93 C92 118.1(2) 2_755 . ?
O94 C93 C92 118.1(2) . . ?
C93 O94 Eu1 141.4(3) . . ?
N73 Cu2 N73 89.8(3) 4_645 3_445 ?
N73 Cu2 N72 91.25(12) 4_645 4_645 ?
N73 Cu2 N72 176.88(16) 3_445 4_645 ?
N73 Cu2 N72 176.88(16) 4_645 3_445 ?
N73 Cu2 N72 91.25(12) 3_445 3_445 ?
N72 Cu2 N72 87.9(3) 4_645 3_445 ?
C96 O95 Eu1 131.6(3) . . ?
O95 C96 N97 126.1(5) . . ?
O95 C96 H96 116.9 . . ?
N97 C96 H96 116.9 . . ?
C96 N97 C98 121.9(4) . . ?
C96 N97 C99 122.0(5) . . ?
C98 N97 C99 116.1(4) . . ?
N97 C98 H98A 109.5 . . ?
N97 C98 H98B 109.5 . . ?
H98A C98 H98B 109.5 . . ?
N97 C98 H98C 109.5 . . ?
H98A C98 H98C 109.5 . . ?
H98B C98 H98C 109.5 . . ?
N97 C99 H99A 109.5 . . ?
N97 C99 H99B 109.5 . . ?
H99A C99 H99B 109.5 . . ?
N97 C99 H99C 109.5 . . ?
H99A C99 H99C 109.5 . . ?
H99B C99 H99C 109.5 . . ?
Eu2 O101 Eu1 91.00(13) . . ?
Eu2 O101 H10A 113.5 . . ?
Eu1 O101 H10A 113.5 . . ?
Eu2 O101 H10B 113.5 . . ?
Eu1 O101 H10B 113.5 . . ?
H10A O101 H10B 110.8 . . ?

loop_
_geom_bond_atom_site_label_1
_geom_bond_atom_site_label_2
_geom_bond_distance
_geom_bond_site_symmetry_2
_geom_bond_publ_flag
Eu1 O33 2.275(3) 2_755 ?
Eu1 O94 2.350(3) . ?
Eu1 O32 2.361(3) . ?
Eu1 O79 2.376(3) 2_745 ?
Eu1 O50 2.393(3) 7_656 ?
Eu1 O42 2.397(3) 6 ?
Eu1 O95 2.451(3) . ?
Eu1 O33 3.107(3) . ?
Eu1 C31 3.105(4) . ?
Eu1 O101 3.114(5) . ?
Eu1 Eu2 3.9760(3) . ?
Eu1 Eu1 4.1945(4) 2_755 ?
Eu2 O100A 2.306(7) . ?
Eu2 O88 2.328(3) 5_765 ?
Eu2 O59 2.418(3) 6_565 ?
Eu2 O101 2.419(4) . ?
Eu2 O41 2.425(3) 6 ?
Eu2 O50 2.454(2) 7_656 ?
Eu2 O100B 2.471(6) . ?
Eu2 O60 2.487(3) 6_565 ?
Eu2 O51 2.570(3) 7_656 ?
Eu2 O42 2.733(3) 6 ?
Eu2 C58 2.822(4) 6_565 ?
Eu2 C49 2.874(4) 7_656 ?
C1 N21 1.389(5) . ?
C1 C20 1.424(6) . ?
C1 C2 1.429(6) . ?
C2 C3 1.350(6) . ?
C2 H2 0.9500 . ?
C3 C4 1.440(6) . ?
C3 H3 0.9500 . ?
C4 N21 1.361(5) . ?
C4 C5 1.413(5) . ?
C5 C6 1.393(5) . ?
C5 C25 1.503(5) . ?
C6 N22 1.375(5) . ?
C6 C7 1.427(6) . ?
C7 C8 1.344(6) . ?
C7 H7 0.9500 . ?
C8 C9 1.440(5) . ?
C8 H8 0.9500 . ?
C9 N22 1.373(5) . ?
C9 C10 1.395(5) . ?
C10 C11 1.397(5) . ?
C10 C34 1.497(6) . ?
C11 N23 1.360(5) . ?
C11 C12 1.442(5) . ?
C12 C13 1.350(5) . ?
C12 H12 0.9500 . ?
C13 C14 1.446(5) . ?
C13 H13 0.9500 . ?
C14 N23 1.383(5) . ?
C14 C15 1.405(5) . ?
C15 C16 1.402(5) . ?
C15 C43 1.495(5) . ?
C16 N24 1.359(5) . ?
C16 C17 1.420(6) . ?
C17 C18 1.356(6) . ?
C17 H17 0.9500 . ?
C18 C19 1.432(6) . ?
C18 H18 0.9500 . ?
C19 N24 1.377(5) . ?
C19 C20 1.401(6) . ?
C20 C52 1.492(6) . ?
N21 Cu1 2.006(5) . ?
N22 Cu1 2.006(5) . ?
N23 Cu1 2.009(5) . ?
N24 Cu1 2.055(5) . ?
C25 C30 1.361(6) . ?
C25 C26 1.387(6) . ?
C26 C27 1.384(5) . ?
C26 H26 0.9500 . ?
C27 C28 1.384(6) . ?
C27 H27 0.9500 . ?
C28 C29 1.369(6) . ?
C28 C31 1.477(5) . ?
C29 C30 1.402(5) . ?
C29 H29 0.9500 . ?
C30 H30 0.9500 . ?
C31 O32 1.261(5) . ?
C31 O33 1.275(5) . ?
O33 Eu1 2.275(3) 2_755 ?
C34 C39 1.399(6) . ?
C34 C35 1.393(6) . ?
C35 C36 1.379(6) . ?
C35 H35 0.9500 . ?
C36 C37 1.386(6) . ?
C36 H36 0.9500 . ?
C37 C38 1.400(6) . ?
C37 C40 1.477(6) . ?
C38 C39 1.374(6) . ?
C38 H38 0.9500 . ?
C39 H39 0.9500 . ?
C40 O41 1.246(5) . ?
C40 O42 1.283(5) . ?
C40 Eu2 2.932(4) 6_556 ?
O41 Eu2 2.425(3) 6_556 ?
O42 Eu1 2.397(3) 6_556 ?
O42 Eu2 2.733(3) 6_556 ?
C43 C44 1.393(6) . ?
C43 C48 1.394(6) . ?
C44 C45 1.385(5) . ?
C44 H44 0.9500 . ?
C45 C46 1.386(5) . ?
C45 H45 0.9500 . ?
C46 C47 1.381(6) . ?
C46 C49 1.500(5) . ?
C47 C48 1.408(5) . ?
C47 H47 0.9500 . ?
C48 H48 0.9500 . ?
C49 O51 1.252(5) . ?
C49 O50 1.284(5) . ?
C49 Eu2 2.875(4) 7_656 ?
O50 Eu1 2.393(3) 7_656 ?
O50 Eu2 2.454(2) 7_656 ?
O51 Eu2 2.570(3) 7_656 ?
C52 C57 1.377(6) . ?
C52 C53 1.404(6) . ?
C53 C54 1.379(6) . ?
C53 H53 0.9500 . ?
C54 C55 1.398(6) . ?
C54 H54 0.9500 . ?
C55 C56 1.389(6) . ?
C55 C58 1.495(6) . ?
C56 C57 1.389(6) . ?
C56 H56 0.9500 . ?
C57 H57 0.9500 . ?
C58 O59 1.269(5) . ?
C58 O60 1.281(5) . ?
C58 Eu2 2.822(4) 6_566 ?
O59 Eu2 2.419(3) 6_566 ?
O60 Eu2 2.487(3) 6_566 ?
C61 C62 1.414(4) 2_755 ?
C61 C62 1.414(4) . ?
C61 C74 1.483(7) . ?
C62 N72 1.382(5) . ?
C62 C63 1.429(5) . ?
C63 C64 1.355(6) . ?
C63 H63 0.9500 . ?
C64 C65 1.430(6) . ?
C64 H64 0.9500 . ?
C65 N72 1.381(5) . ?
C65 C66 1.398(5) . ?
C66 C67 1.409(5) . ?
C66 C80 1.497(5) . ?
C67 N73 1.375(4) . ?
C67 C68 1.445(5) . ?
C68 C69 1.360(5) . ?
C68 H68 0.9500 . ?
C69 C70 1.424(5) . ?
C69 H69 0.9500 . ?
C70 N73 1.386(5) . ?
C70 C71 1.395(4) . ?
C71 C70 1.395(4) 2_755 ?
C71 C89 1.498(7) . ?
N72 Cu2 2.068(6) 3 ?
N73 Cu2 2.027(6) 3 ?
C74 C75 1.398(5) 2_755 ?
C74 C75 1.398(5) . ?
C75 C76 1.381(6) . ?
C75 H75 0.9500 . ?
C76 C77 1.381(5) . ?
C76 H76 0.9500 . ?
C77 C76 1.381(5) 2_755 ?
C77 C78 1.516(8) . ?
C78 O79 1.259(4) . ?
C78 O79 1.259(4) 2_755 ?
O79 Eu1 2.376(3) 2_765 ?
C80 C85 1.350(7) . ?
C80 C81 1.369(6) . ?
C81 C82 1.364(6) . ?
C81 H81 0.9500 . ?
C82 C83 1.378(8) . ?
C82 H82 0.9500 . ?
C83 C84 1.352(8) . ?
C83 C86 1.552(7) . ?
C84 C85 1.372(7) . ?
C84 H84 0.9500 . ?
C85 H85 0.9500 . ?
C86 O88 1.190(8) . ?
C86 O87 1.251(10) . ?
C86 Eu2 3.178(6) 5_765 ?
O88 Eu2 2.328(3) 5_765 ?
C89 C90 1.390(5) 2_755 ?
C89 C90 1.390(5) . ?
C90 C91 1.401(5) . ?
C90 H90 0.9500 . ?
C91 C92 1.389(5) . ?
C91 H91 0.9500 . ?
C92 C91 1.389(5) 2_755 ?
C92 C93 1.491(7) . ?
C93 O94 1.263(4) 2_755 ?
C93 O94 1.263(4) . ?
Cu2 N73 2.027(6) 4_645 ?
Cu2 N73 2.027(6) 3_445 ?
Cu2 N72 2.068(6) 4_645 ?
Cu2 N72 2.068(6) 3_445 ?
O95 C96 1.242(5) . ?
C96 N97 1.295(6) . ?
C96 H96 0.9500 . ?
N97 C98 1.416(6) . ?
N97 C99 1.488(6) . ?
C98 H98A 0.9800 . ?
C98 H98B 0.9800 . ?
C98 H98C 0.9800 . ?
C99 H99A 0.9800 . ?
C99 H99B 0.9800 . ?
C99 H99C 0.9800 . ?
O101 H10A 0.9900 . ?
O101 H10B 0.9900 . ?
